data_7026711
loop_
_publ_author_name
'Balakrishna, Maravanji S.'
'Venkateswaran, Ramalingam'
'Mague, Joel T.'

_publ_section_title
;
 Transition metal chemistry of cyclodiphosphanes containing phosphine and
 amide-phosphine functionalities: formation of a stable dipalladium(II)
 complex containing a Pd-P \s-bond.
;
_journal_issue 46
_journal_name_full 'Dalton transactions (Cambridge, England : 2003)'
_journal_page_first 11149
_journal_page_last 11162
_journal_paper_doi 10.1039/c0dt00614a
_journal_volume 39
_journal_year 2010
_chemical_formula_moiety 'C30 H42 N3 O P3 Se3'
_chemical_formula_sum 'C30 H42 N3 O P3 Se3'
_chemical_formula_weight 790.46
_chemical_name_common
;
tert-Butyl-(1,3-di-tert-butyl-4-(2-
diphenyselenophosphorylphenoxy)-2,4-diseleno-
(1,3,2,4)diazadiphosphetidin-2-yl)amine
;
_chemical_name_systematic
;
tert-Butyl-[1,3-di-tert-butyl-4-(2-diphenyselenophosphorylphenoxy)-
2,4-diseleno-[1,3,2,4]diazadiphosphetidin-2-yl)amine
;
_space_group_IT_number 2
_symmetry_cell_setting triclinic
_symmetry_space_group_name_Hall '-P 1'
_symmetry_space_group_name_H-M 'P -1'
_atom_sites_solution_hydrogens geom
_atom_sites_solution_primary direct
_atom_sites_solution_secondary difmap
_audit_creation_method SHELXL-97
_cell_angle_alpha 88.670(1)
_cell_angle_beta 81.503(1)
_cell_angle_gamma 89.306(1)
_cell_formula_units_Z 4
_cell_length_a 14.091(1)
_cell_length_b 15.017(1)
_cell_length_c 16.446(1)
_cell_measurement_reflns_used 9774
_cell_measurement_temperature 100(2)
_cell_measurement_theta_max 28.28
_cell_measurement_theta_min 2.46
_cell_volume 3440.8(4)
_computing_cell_refinement 'Bruker SMART (Bruker-AXS, 2000)'
_computing_data_collection 'Bruker SMART (Bruker-AXS, 2000)'
_computing_data_reduction 'Bruker SAINT+ (Bruker-AXS, 2004)'
_computing_molecular_graphics 'Bruker SHELXTL (Bruker-AXS, 2000a)'
_computing_publication_material 'Bruker SHELXTL (Bruker-AXS, 2000a)'
_computing_structure_refinement 'SHELXL-97 (Sheldrick, 1997)'
_computing_structure_solution 'SHELXS-97 (Sheldrick, 1997)'
_diffrn_ambient_temperature 100(2)
_diffrn_measured_fraction_theta_full 0.983
_diffrn_measured_fraction_theta_max 0.983
_diffrn_measurement_device_type 'Bruker-AXS Smart APEX CCD area detector'
_diffrn_measurement_method 'phi and omega scans'
_diffrn_radiation_monochromator graphite
_diffrn_radiation_source 'fine-focus sealed tube'
_diffrn_radiation_type MoK\a
_diffrn_radiation_wavelength 0.71073
_diffrn_reflns_av_R_equivalents 0.0607
_diffrn_reflns_av_sigmaI/netI 0.0658
_diffrn_reflns_limit_h_max 18
_diffrn_reflns_limit_h_min -18
_diffrn_reflns_limit_k_max 20
_diffrn_reflns_limit_k_min -20
_diffrn_reflns_limit_l_max 21
_diffrn_reflns_limit_l_min -21
_diffrn_reflns_number 60784
_diffrn_reflns_theta_full 28.36
_diffrn_reflns_theta_max 28.36
_diffrn_reflns_theta_min 2.00
_exptl_absorpt_coefficient_mu 3.374
_exptl_absorpt_correction_T_max 0.5913
_exptl_absorpt_correction_T_min 0.4642
_exptl_absorpt_correction_type multi-scan
_exptl_absorpt_process_details 'SADABS (Sheldrick, 2002)'
_exptl_crystal_colour Colorless
_exptl_crystal_density_diffrn 1.526
_exptl_crystal_density_method 'not measured'
_exptl_crystal_description Column
_exptl_crystal_F_000 1592
_exptl_crystal_size_max 0.32
_exptl_crystal_size_mid 0.19
_exptl_crystal_size_min 0.17
_refine_diff_density_max 0.838
_refine_diff_density_min -0.727
_refine_diff_density_rms 0.112
_refine_ls_extinction_method none
_refine_ls_goodness_of_fit_ref 0.990
_refine_ls_hydrogen_treatment constr
_refine_ls_matrix_type full
_refine_ls_number_parameters 739
_refine_ls_number_reflns 16908
_refine_ls_number_restraints 0
_refine_ls_restrained_S_all 0.990
_refine_ls_R_factor_all 0.0685
_refine_ls_R_factor_gt 0.0417
_refine_ls_shift/su_max 0.002
_refine_ls_shift/su_mean 0.000
_refine_ls_structure_factor_coef Fsqd
_refine_ls_weighting_details 'calc w=1/[\s^2^(Fo^2^)+(0.0464P)^2^+0.0000P] where P=(Fo^2^+2Fc^2^)/3'
_refine_ls_weighting_scheme calc
_refine_ls_wR_factor_gt 0.0879
_refine_ls_wR_factor_ref 0.0981
_reflns_number_gt 12284
_reflns_number_total 16908
_reflns_threshold_expression >2\s(I)
_cod_data_source_file c0dt00614a.txt
_cod_data_source_block 10
_cod_depositor_comments
;
The following automatic conversions were performed:

'_symmetry_cell_setting' value 'Triclinic' changed to 'triclinic'
according to /home/saulius/struct/CIF-dictionaries/cif_core.dic
dictionary named 'cif_core.dic' version 2.4.2 from 2011-04-26.

Automatic conversion script
Id: cif_fix_values 1891 2012-01-12 08:04:46Z andrius 
;
_cod_original_cell_volume 3440.9(5)
_cod_original_sg_symbol_H-M P-1
_cod_database_code 7026711

loop_
_symmetry_equiv_pos_as_xyz
'x, y, z'
'-x, -y, -z'

loop_
_atom_site_label
_atom_site_type_symbol
_atom_site_fract_x
_atom_site_fract_y
_atom_site_fract_z
_atom_site_U_iso_or_equiv
_atom_site_adp_type
_atom_site_occupancy
_atom_site_symmetry_multiplicity
_atom_site_calc_flag
_atom_site_refinement_flags
Se1 Se 0.86528(3) 0.37345(2) 1.13842(2) 0.02447(9) Uani 1 1 d .
Se2 Se 0.72526(3) 0.49020(2) 0.89370(2) 0.02458(9) Uani 1 1 d .
Se3 Se 0.78349(2) 0.07518(2) 0.88847(2) 0.02147(8) Uani 1 1 d .
P1 P 0.80012(6) 0.30218(5) 1.05527(5) 0.01615(17) Uani 1 1 d .
P2 P 0.73100(6) 0.35718(5) 0.93157(5) 0.01683(17) Uani 1 1 d .
P3 P 0.75312(6) 0.01974(5) 1.00831(5) 0.01727(17) Uani 1 1 d .
O1 O 0.78651(15) 0.19695(13) 1.07644(13) 0.0173(5) Uani 1 1 d .
N1 N 0.69305(18) 0.33279(16) 1.03291(15) 0.0154(5) Uani 1 1 d .
N2 N 0.83665(17) 0.31437(16) 0.95460(15) 0.0153(5) Uani 1 1 d .
N3 N 0.68688(19) 0.28714(17) 0.87391(16) 0.0193(6) Uani 1 1 d .
H3N H 0.6951 0.2266 0.8839 0.023 Uiso 1 1 d R
C1 C 0.6041(2) 0.3583(2) 1.0889(2) 0.0209(7) Uani 1 1 d .
C2 C 0.5193(2) 0.3533(2) 1.0415(2) 0.0256(8) Uani 1 1 d .
H2A H 0.5275 0.3970 0.9958 0.038 Uiso 1 1 calc R
H2B H 0.4598 0.3665 1.0783 0.038 Uiso 1 1 calc R
H2C H 0.5161 0.2934 1.0199 0.038 Uiso 1 1 calc R
C3 C 0.5918(3) 0.2908(2) 1.1614(2) 0.0281(8) Uani 1 1 d .
H3A H 0.5910 0.2303 1.1405 0.042 Uiso 1 1 calc R
H3B H 0.5313 0.3029 1.1973 0.042 Uiso 1 1 calc R
H3C H 0.6453 0.2963 1.1928 0.042 Uiso 1 1 calc R
C4 C 0.6114(3) 0.4522(2) 1.1204(2) 0.0307(8) Uani 1 1 d .
H4A H 0.6699 0.4569 1.1457 0.046 Uiso 1 1 calc R
H4B H 0.5553 0.4649 1.1614 0.046 Uiso 1 1 calc R
H4C H 0.6138 0.4953 1.0745 0.046 Uiso 1 1 calc R
C5 C 0.9363(2) 0.3155(2) 0.9079(2) 0.0208(7) Uani 1 1 d .
C6 C 0.9941(2) 0.2428(2) 0.9462(2) 0.0236(7) Uani 1 1 d .
H6A H 0.9964 0.2563 1.0039 0.035 Uiso 1 1 calc R
H6B H 1.0595 0.2407 0.9161 0.035 Uiso 1 1 calc R
H6C H 0.9634 0.1850 0.9430 0.035 Uiso 1 1 calc R
C7 C 0.9822(2) 0.4069(2) 0.9128(2) 0.0280(8) Uani 1 1 d .
H7A H 0.9420 0.4530 0.8915 0.042 Uiso 1 1 calc R
H7B H 1.0461 0.4071 0.8799 0.042 Uiso 1 1 calc R
H7C H 0.9879 0.4190 0.9702 0.042 Uiso 1 1 calc R
C8 C 0.9309(2) 0.2930(2) 0.8188(2) 0.0236(7) Uani 1 1 d .
H8A H 0.9027 0.2339 0.8168 0.035 Uiso 1 1 calc R
H8B H 0.9956 0.2931 0.7873 0.035 Uiso 1 1 calc R
H8C H 0.8909 0.3375 0.7951 0.035 Uiso 1 1 calc R
C9 C 0.6345(2) 0.2964(2) 0.8002(2) 0.0231(7) Uani 1 1 d .
C10 C 0.6014(3) 0.2030(2) 0.7841(2) 0.0408(10) Uani 1 1 d .
H10A H 0.5674 0.2048 0.7363 0.061 Uiso 1 1 calc R
H10B H 0.5583 0.1808 0.8324 0.061 Uiso 1 1 calc R
H10C H 0.6574 0.1632 0.7734 0.061 Uiso 1 1 calc R
C11 C 0.5472(3) 0.3571(3) 0.8182(2) 0.0347(9) Uani 1 1 d .
H11A H 0.5148 0.3621 0.7695 0.052 Uiso 1 1 calc R
H11B H 0.5675 0.4162 0.8323 0.052 Uiso 1 1 calc R
H11C H 0.5029 0.3320 0.8644 0.052 Uiso 1 1 calc R
C12 C 0.7016(3) 0.3297(3) 0.7258(2) 0.0344(9) Uani 1 1 d .
H12A H 0.7584 0.2910 0.7168 0.052 Uiso 1 1 calc R
H12B H 0.7211 0.3907 0.7349 0.052 Uiso 1 1 calc R
H12C H 0.6687 0.3292 0.6773 0.052 Uiso 1 1 calc R
C13 C 0.8468(2) 0.1325(2) 1.10474(19) 0.0168(6) Uani 1 1 d .
C14 C 0.9083(2) 0.1501(2) 1.1605(2) 0.0254(8) Uani 1 1 d .
H14 H 0.9117 0.2084 1.1809 0.030 Uiso 1 1 calc R
C15 C 0.9651(2) 0.0815(2) 1.1866(2) 0.0262(8) Uani 1 1 d .
H15 H 1.0081 0.0936 1.2243 0.031 Uiso 1 1 calc R
C16 C 0.9594(2) -0.0036(2) 1.1581(2) 0.0269(8) Uani 1 1 d .
H16 H 0.9984 -0.0501 1.1759 0.032 Uiso 1 1 calc R
C17 C 0.8969(2) -0.0204(2) 1.1039(2) 0.0242(8) Uani 1 1 d .
H17 H 0.8936 -0.0791 1.0842 0.029 Uiso 1 1 calc R
C18 C 0.8380(2) 0.0461(2) 1.07663(19) 0.0179(7) Uani 1 1 d .
C19 C 0.7528(2) -0.1022(2) 1.0054(2) 0.0226(7) Uani 1 1 d .
C20 C 0.7125(3) -0.1540(2) 1.0725(2) 0.0294(8) Uani 1 1 d .
H20 H 0.6857 -0.1261 1.1220 0.035 Uiso 1 1 calc R
C21 C 0.7112(3) -0.2461(2) 1.0679(3) 0.0351(9) Uani 1 1 d .
H21 H 0.6837 -0.2810 1.1141 0.042 Uiso 1 1 calc R
C22 C 0.7496(3) -0.2866(3) 0.9965(3) 0.0458(11) Uani 1 1 d .
H22 H 0.7481 -0.3496 0.9931 0.055 Uiso 1 1 calc R
C23 C 0.7901(3) -0.2364(3) 0.9299(3) 0.0532(13) Uani 1 1 d .
H23 H 0.8174 -0.2647 0.8807 0.064 Uiso 1 1 calc R
C24 C 0.7912(3) -0.1440(2) 0.9345(3) 0.0367(9) Uani 1 1 d .
H24 H 0.8187 -0.1094 0.8881 0.044 Uiso 1 1 calc R
C25 C 0.6370(2) 0.0509(2) 1.0629(2) 0.0187(7) Uani 1 1 d .
C26 C 0.5672(2) 0.0879(2) 1.0211(2) 0.0204(7) Uani 1 1 d .
H26 H 0.5818 0.1007 0.9638 0.024 Uiso 1 1 calc R
C27 C 0.4757(2) 0.1063(2) 1.0625(2) 0.0247(8) Uani 1 1 d .
H27 H 0.4286 0.1330 1.0338 0.030 Uiso 1 1 calc R
C28 C 0.4538(3) 0.0858(2) 1.1449(2) 0.0311(9) Uani 1 1 d .
H28 H 0.3908 0.0966 1.1727 0.037 Uiso 1 1 calc R
C29 C 0.5229(3) 0.0493(3) 1.1877(2) 0.0345(9) Uani 1 1 d .
H29 H 0.5073 0.0348 1.2446 0.041 Uiso 1 1 calc R
C30 C 0.6150(2) 0.0338(2) 1.1474(2) 0.0280(8) Uani 1 1 d .
H30 H 0.6633 0.0116 1.1774 0.034 Uiso 1 1 calc R
Se4 Se 0.58160(3) 0.89022(3) 0.60684(2) 0.03321(10) Uani 1 1 d .
Se5 Se 0.53525(2) 0.67858(2) 0.39249(2) 0.02327(8) Uani 1 1 d .
Se6 Se 0.97863(2) 0.74561(2) 0.404977(19) 0.01831(8) Uani 1 1 d .
P4 P 0.68383(6) 0.80434(5) 0.54710(5) 0.01795(17) Uani 1 1 d .
P5 P 0.66407(6) 0.69788(5) 0.43678(5) 0.01592(17) Uani 1 1 d .
P6 P 0.99801(6) 0.76263(5) 0.52865(5) 0.01523(17) Uani 1 1 d .
O2 O 0.78703(15) 0.80274(14) 0.57929(13) 0.0183(5) Uani 1 1 d .
N4 N 0.66123(18) 0.69694(17) 0.54070(15) 0.0167(5) Uani 1 1 d .
N5 N 0.70105(18) 0.80470(16) 0.44510(15) 0.0167(5) Uani 1 1 d .
N6 N 0.75462(18) 0.63842(16) 0.39548(15) 0.0174(6) Uani 1 1 d .
H6N H 0.8088 0.6588 0.4058 0.021 Uiso 1 1 d R
C31 C 0.6179(2) 0.6317(2) 0.6064(2) 0.0235(7) Uani 1 1 d .
C32 C 0.6413(3) 0.5386(2) 0.5753(2) 0.0301(8) Uani 1 1 d .
H32A H 0.6119 0.5296 0.5258 0.045 Uiso 1 1 calc R
H32B H 0.6161 0.4948 0.6179 0.045 Uiso 1 1 calc R
H32C H 0.7111 0.5313 0.5622 0.045 Uiso 1 1 calc R
C33 C 0.6639(2) 0.6480(2) 0.6833(2) 0.0271(8) Uani 1 1 d .
H33A H 0.7337 0.6415 0.6700 0.041 Uiso 1 1 calc R
H33B H 0.6396 0.6045 0.7265 0.041 Uiso 1 1 calc R
H33C H 0.6479 0.7083 0.7026 0.041 Uiso 1 1 calc R
C34 C 0.5095(2) 0.6454(3) 0.6245(2) 0.0313(9) Uani 1 1 d .
H34A H 0.4953 0.7065 0.6427 0.047 Uiso 1 1 calc R
H34B H 0.4824 0.6033 0.6679 0.047 Uiso 1 1 calc R
H34C H 0.4812 0.6354 0.5746 0.047 Uiso 1 1 calc R
C35 C 0.7104(2) 0.8813(2) 0.3844(2) 0.0216(7) Uani 1 1 d .
C36 C 0.7576(2) 0.8470(2) 0.30152(19) 0.0247(8) Uani 1 1 d .
H36A H 0.8192 0.8186 0.3077 0.037 Uiso 1 1 calc R
H36B H 0.7683 0.8969 0.2619 0.037 Uiso 1 1 calc R
H36C H 0.7156 0.8034 0.2817 0.037 Uiso 1 1 calc R
C37 C 0.6124(3) 0.9231(2) 0.3769(2) 0.0320(9) Uani 1 1 d .
H37A H 0.5714 0.8787 0.3571 0.048 Uiso 1 1 calc R
H37B H 0.6207 0.9738 0.3380 0.048 Uiso 1 1 calc R
H37C H 0.5823 0.9437 0.4308 0.048 Uiso 1 1 calc R
C38 C 0.7746(3) 0.9497(2) 0.4157(2) 0.0295(8) Uani 1 1 d .
H38A H 0.7434 0.9718 0.4688 0.044 Uiso 1 1 calc R
H38B H 0.7855 0.9996 0.3760 0.044 Uiso 1 1 calc R
H38C H 0.8362 0.9218 0.4226 0.044 Uiso 1 1 calc R
C39 C 0.7679(2) 0.5690(2) 0.3297(2) 0.0200(7) Uani 1 1 d .
C40 C 0.7560(3) 0.6105(2) 0.2468(2) 0.0261(8) Uani 1 1 d .
H40A H 0.6906 0.6342 0.2489 0.039 Uiso 1 1 calc R
H40B H 0.7677 0.5651 0.2045 0.039 Uiso 1 1 calc R
H40C H 0.8021 0.6589 0.2335 0.039 Uiso 1 1 calc R
C41 C 0.6987(3) 0.4919(2) 0.3517(2) 0.0291(8) Uani 1 1 d .
H41A H 0.6325 0.5140 0.3551 0.044 Uiso 1 1 calc R
H41B H 0.7086 0.4654 0.4048 0.044 Uiso 1 1 calc R
H41C H 0.7105 0.4468 0.3092 0.044 Uiso 1 1 calc R
C42 C 0.8700(2) 0.5342(2) 0.3283(2) 0.0274(8) Uani 1 1 d .
H42A H 0.8840 0.4896 0.2855 0.041 Uiso 1 1 calc R
H42B H 0.8766 0.5070 0.3819 0.041 Uiso 1 1 calc R
H42C H 0.9150 0.5837 0.3165 0.041 Uiso 1 1 calc R
C43 C 0.8439(2) 0.8721(2) 0.59985(19) 0.0176(7) Uani 1 1 d .
C44 C 0.8055(2) 0.9441(2) 0.6444(2) 0.0215(7) Uani 1 1 d .
H44 H 0.7385 0.9475 0.6631 0.026 Uiso 1 1 calc R
C45 C 0.8656(3) 1.0115(2) 0.6615(2) 0.0235(7) Uani 1 1 d .
H45 H 0.8396 1.0611 0.6924 0.028 Uiso 1 1 calc R
C46 C 0.9629(2) 1.0072(2) 0.63388(19) 0.0207(7) Uani 1 1 d .
H46 H 1.0033 1.0551 0.6426 0.025 Uiso 1 1 calc R
C47 C 1.0011(2) 0.9321(2) 0.59327(19) 0.0205(7) Uani 1 1 d .
H47 H 1.0684 0.9281 0.5764 0.025 Uiso 1 1 calc R
C48 C 0.9431(2) 0.86247(19) 0.57665(19) 0.0161(6) Uani 1 1 d .
C49 C 0.9525(2) 0.6715(2) 0.59724(19) 0.0173(7) Uani 1 1 d .
C50 C 0.9388(2) 0.6813(2) 0.6825(2) 0.0218(7) Uani 1 1 d .
H50 H 0.9490 0.7373 0.7053 0.026 Uiso 1 1 calc R
C51 C 0.9103(2) 0.6084(2) 0.7338(2) 0.0264(8) Uani 1 1 d .
H51 H 0.9016 0.6145 0.7918 0.032 Uiso 1 1 calc R
C52 C 0.8945(2) 0.5274(2) 0.7003(2) 0.0268(8) Uani 1 1 d .
H52 H 0.8752 0.4778 0.7357 0.032 Uiso 1 1 calc R
C53 C 0.9064(2) 0.5174(2) 0.6163(2) 0.0261(8) Uani 1 1 d .
H53 H 0.8947 0.4615 0.5939 0.031 Uiso 1 1 calc R
C54 C 0.9353(2) 0.5894(2) 0.5645(2) 0.0201(7) Uani 1 1 d .
H54 H 0.9436 0.5827 0.5066 0.024 Uiso 1 1 calc R
C55 C 1.1247(2) 0.7716(2) 0.5378(2) 0.0192(7) Uani 1 1 d .
C56 C 1.1594(3) 0.7524(2) 0.6117(2) 0.0284(8) Uani 1 1 d .
H56 H 1.1170 0.7311 0.6581 0.034 Uiso 1 1 calc R
C57 C 1.2556(3) 0.7646(3) 0.6175(2) 0.0343(9) Uani 1 1 d .
H57 H 1.2787 0.7513 0.6678 0.041 Uiso 1 1 calc R
C58 C 1.3181(3) 0.7959(2) 0.5502(2) 0.0310(9) Uani 1 1 d .
H58 H 1.3839 0.8047 0.5543 0.037 Uiso 1 1 calc R
C59 C 1.2843(3) 0.8141(3) 0.4775(2) 0.0337(9) Uani 1 1 d .
H59 H 1.3269 0.8352 0.4311 0.040 Uiso 1 1 calc R
C60 C 1.1887(2) 0.8018(2) 0.4712(2) 0.0273(8) Uani 1 1 d .
H60 H 1.1664 0.8144 0.4204 0.033 Uiso 1 1 calc R

loop_
_atom_site_aniso_label
_atom_site_aniso_U_11
_atom_site_aniso_U_22
_atom_site_aniso_U_33
_atom_site_aniso_U_23
_atom_site_aniso_U_13
_atom_site_aniso_U_12
Se1 0.03052(19) 0.01814(17) 0.02777(19) -0.00691(14) -0.01351(16) 0.00192(14)
Se2 0.0335(2) 0.01241(16) 0.02819(19) 0.00372(13) -0.00659(16) 0.00381(14)
Se3 0.02620(18) 0.01897(17) 0.01853(17) 0.00102(13) -0.00140(14) 0.00224(13)
P1 0.0203(4) 0.0117(4) 0.0174(4) -0.0017(3) -0.0059(3) 0.0022(3)
P2 0.0208(4) 0.0121(4) 0.0184(4) 0.0009(3) -0.0056(3) 0.0025(3)
P3 0.0185(4) 0.0132(4) 0.0203(4) 0.0002(3) -0.0037(3) 0.0023(3)
O1 0.0215(12) 0.0112(11) 0.0207(12) 0.0003(9) -0.0083(10) 0.0028(9)
N1 0.0177(13) 0.0138(13) 0.0153(13) -0.0005(10) -0.0042(11) 0.0032(10)
N2 0.0162(13) 0.0120(13) 0.0180(14) 0.0004(10) -0.0039(11) 0.0046(10)
N3 0.0274(15) 0.0114(13) 0.0207(14) 0.0015(11) -0.0093(12) 0.0024(11)
C1 0.0245(17) 0.0187(17) 0.0187(17) -0.0061(13) -0.0005(14) 0.0067(13)
C2 0.0207(17) 0.032(2) 0.0244(19) -0.0013(15) -0.0048(15) 0.0051(14)
C3 0.030(2) 0.033(2) 0.0214(18) -0.0022(15) -0.0031(16) 0.0042(16)
C4 0.031(2) 0.027(2) 0.035(2) -0.0122(16) -0.0073(17) 0.0107(16)
C5 0.0205(17) 0.0149(16) 0.0265(18) 0.0014(13) -0.0022(14) -0.0002(13)
C6 0.0194(17) 0.0220(18) 0.0279(19) 0.0014(14) 0.0006(15) 0.0041(13)
C7 0.0273(19) 0.0204(18) 0.036(2) -0.0021(15) -0.0017(16) -0.0031(14)
C8 0.0225(18) 0.0204(18) 0.0261(19) 0.0018(14) 0.0017(15) 0.0011(14)
C9 0.0284(19) 0.0222(18) 0.0213(17) -0.0008(14) -0.0126(15) 0.0041(14)
C10 0.059(3) 0.030(2) 0.042(2) 0.0066(18) -0.037(2) -0.0068(19)
C11 0.032(2) 0.048(2) 0.027(2) -0.0090(17) -0.0153(17) 0.0129(18)
C12 0.038(2) 0.045(2) 0.0220(19) 0.0003(17) -0.0112(17) 0.0028(18)
C13 0.0164(15) 0.0173(16) 0.0157(16) 0.0009(12) 0.0006(13) 0.0040(12)
C14 0.032(2) 0.0221(18) 0.0238(18) 0.0009(14) -0.0114(16) 0.0049(15)
C15 0.031(2) 0.0249(19) 0.0253(19) 0.0045(15) -0.0132(16) 0.0025(15)
C16 0.0221(18) 0.0210(18) 0.039(2) 0.0084(15) -0.0110(16) 0.0018(14)
C17 0.0219(17) 0.0168(17) 0.034(2) 0.0005(14) -0.0057(15) 0.0048(13)
C18 0.0133(15) 0.0182(16) 0.0222(17) 0.0030(13) -0.0029(13) 0.0005(12)
C19 0.0216(17) 0.0154(16) 0.032(2) -0.0017(14) -0.0095(15) 0.0027(13)
C20 0.037(2) 0.0187(18) 0.035(2) 0.0053(15) -0.0160(17) -0.0015(15)
C21 0.042(2) 0.0186(19) 0.049(3) 0.0087(17) -0.023(2) -0.0074(16)
C22 0.057(3) 0.0150(19) 0.072(3) -0.003(2) -0.028(3) -0.0028(18)
C23 0.072(3) 0.025(2) 0.059(3) -0.015(2) 0.005(3) 0.005(2)
C24 0.039(2) 0.0212(19) 0.046(2) -0.0074(17) 0.006(2) -0.0011(16)
C25 0.0165(16) 0.0157(16) 0.0227(17) -0.0005(13) 0.0008(14) 0.0016(12)
C26 0.0246(17) 0.0144(16) 0.0231(18) -0.0032(13) -0.0067(14) 0.0010(13)
C27 0.0210(18) 0.0207(18) 0.034(2) -0.0054(15) -0.0076(16) 0.0024(14)
C28 0.0207(18) 0.034(2) 0.036(2) -0.0033(17) 0.0039(16) 0.0040(15)
C29 0.030(2) 0.043(2) 0.027(2) 0.0053(17) 0.0062(17) 0.0058(17)
C30 0.0248(19) 0.033(2) 0.0260(19) 0.0033(15) -0.0046(15) 0.0070(15)
Se4 0.02250(19) 0.0406(2) 0.0378(2) -0.01991(18) -0.00679(17) 0.01196(16)
Se5 0.01810(17) 0.02833(19) 0.02519(19) -0.00163(14) -0.00891(14) -0.00142(14)
Se6 0.02192(17) 0.01595(16) 0.01795(16) -0.00032(12) -0.00586(13) -0.00123(12)
P4 0.0161(4) 0.0187(4) 0.0196(4) -0.0038(3) -0.0040(3) 0.0020(3)
P5 0.0163(4) 0.0153(4) 0.0166(4) 0.0000(3) -0.0039(3) -0.0007(3)
P6 0.0176(4) 0.0121(4) 0.0165(4) 0.0009(3) -0.0044(3) -0.0004(3)
O2 0.0175(11) 0.0164(11) 0.0219(12) -0.0034(9) -0.0054(10) -0.0016(9)
N4 0.0176(13) 0.0184(14) 0.0145(13) 0.0008(11) -0.0034(11) -0.0040(11)
N5 0.0197(14) 0.0132(13) 0.0179(14) -0.0002(10) -0.0050(11) -0.0011(10)
N6 0.0157(13) 0.0172(14) 0.0205(14) -0.0044(11) -0.0055(11) -0.0001(10)
C31 0.0219(18) 0.0292(19) 0.0190(17) 0.0045(14) -0.0026(14) -0.0064(14)
C32 0.036(2) 0.0258(19) 0.028(2) 0.0091(15) -0.0041(17) -0.0104(16)
C33 0.0249(18) 0.036(2) 0.0210(18) 0.0061(15) -0.0058(15) -0.0067(15)
C34 0.0205(18) 0.047(2) 0.026(2) 0.0051(17) -0.0019(16) -0.0086(16)
C35 0.0250(18) 0.0159(16) 0.0248(18) 0.0062(13) -0.0075(15) 0.0000(13)
C36 0.033(2) 0.0206(18) 0.0207(17) 0.0063(14) -0.0063(15) -0.0018(15)
C37 0.033(2) 0.0255(19) 0.040(2) 0.0056(16) -0.0147(18) 0.0059(16)
C38 0.036(2) 0.0194(18) 0.035(2) 0.0042(15) -0.0120(17) -0.0013(15)
C39 0.0227(17) 0.0140(16) 0.0247(18) -0.0034(13) -0.0075(14) -0.0012(13)
C40 0.033(2) 0.0260(19) 0.0200(18) -0.0054(14) -0.0041(16) 0.0017(15)
C41 0.033(2) 0.0181(18) 0.036(2) -0.0035(15) -0.0050(17) -0.0063(15)
C42 0.0270(19) 0.0245(19) 0.032(2) -0.0119(15) -0.0061(16) 0.0050(15)
C43 0.0259(17) 0.0118(15) 0.0160(16) -0.0006(12) -0.0063(14) -0.0010(13)
C44 0.0242(18) 0.0213(17) 0.0195(17) -0.0044(13) -0.0040(14) 0.0031(14)
C45 0.037(2) 0.0145(16) 0.0189(17) -0.0031(13) -0.0051(16) 0.0043(14)
C46 0.0308(19) 0.0099(15) 0.0228(17) 0.0005(13) -0.0084(15) -0.0064(13)
C47 0.0235(17) 0.0184(17) 0.0197(17) 0.0033(13) -0.0040(14) -0.0017(13)
C48 0.0222(16) 0.0104(15) 0.0173(16) 0.0025(12) -0.0079(13) -0.0021(12)
C49 0.0146(15) 0.0167(16) 0.0205(17) 0.0025(13) -0.0027(13) 0.0000(12)
C50 0.0221(17) 0.0192(17) 0.0244(18) 0.0015(14) -0.0044(15) 0.0008(13)
C51 0.0216(18) 0.031(2) 0.0253(19) 0.0085(15) 0.0000(15) 0.0036(15)
C52 0.0249(18) 0.0202(18) 0.034(2) 0.0146(15) -0.0014(16) 0.0013(14)
C53 0.0230(18) 0.0162(17) 0.039(2) 0.0057(15) -0.0042(16) 0.0015(13)
C54 0.0189(16) 0.0144(16) 0.0266(18) 0.0009(13) -0.0021(14) 0.0000(12)
C55 0.0180(16) 0.0149(16) 0.0254(18) 0.0000(13) -0.0059(14) -0.0017(12)
C56 0.0280(19) 0.033(2) 0.0249(19) 0.0051(15) -0.0077(16) -0.0025(16)
C57 0.029(2) 0.042(2) 0.035(2) 0.0077(18) -0.0174(18) -0.0024(17)
C58 0.0199(18) 0.032(2) 0.044(2) -0.0026(17) -0.0144(17) -0.0009(15)
C59 0.0227(19) 0.042(2) 0.036(2) 0.0018(18) -0.0008(17) -0.0060(16)
C60 0.0220(18) 0.035(2) 0.0251(19) 0.0030(15) -0.0046(15) -0.0046(15)

loop_
_atom_type_symbol
_atom_type_description
_atom_type_scat_dispersion_real
_atom_type_scat_dispersion_imag
_atom_type_scat_source
C C 0.0033 0.0016 'International Tables Vol C Tables 4.2.6.8 and 6.1.1.4'
H H 0.0000 0.0000 'International Tables Vol C Tables 4.2.6.8 and 6.1.1.4'
N N 0.0061 0.0033 'International Tables Vol C Tables 4.2.6.8 and 6.1.1.4'
O O 0.0106 0.0060 'International Tables Vol C Tables 4.2.6.8 and 6.1.1.4'
P P 0.1023 0.0942 'International Tables Vol C Tables 4.2.6.8 and 6.1.1.4'
Se Se -0.0929 2.2259 'International Tables Vol C Tables 4.2.6.8 and 6.1.1.4'

loop_
_geom_angle_atom_site_label_1
_geom_angle_atom_site_label_2
_geom_angle_atom_site_label_3
_geom_angle
O1 P1 N1 102.62(12)
O1 P1 N2 108.14(12)
N1 P1 N2 85.07(12)
O1 P1 Se1 115.43(8)
N1 P1 Se1 120.63(10)
N2 P1 Se1 120.21(10)
N3 P2 N2 108.15(13)
N3 P2 N1 110.39(13)
N2 P2 N1 82.55(12)
N3 P2 Se2 115.14(10)
N2 P2 Se2 118.96(9)
N1 P2 Se2 117.25(9)
C25 P3 C18 105.15(15)
C25 P3 C19 105.46(15)
C18 P3 C19 105.16(14)
C25 P3 Se3 114.27(11)
C18 P3 Se3 115.31(11)
C19 P3 Se3 110.61(12)
C13 O1 P1 132.3(2)
C1 N1 P1 129.7(2)
C1 N1 P2 131.6(2)
P1 N1 P2 95.92(13)
C5 N2 P1 129.7(2)
C5 N2 P2 131.8(2)
P1 N2 P2 95.83(13)
C9 N3 P2 134.3(2)
C9 N3 H3N 107.2
P2 N3 H3N 118.5
N1 C1 C2 108.5(3)
N1 C1 C4 111.1(3)
C2 C1 C4 109.8(3)
N1 C1 C3 107.3(2)
C2 C1 C3 110.1(3)
C4 C1 C3 109.9(3)
C1 C2 H2A 109.5
C1 C2 H2B 109.5
H2A C2 H2B 109.5
C1 C2 H2C 109.5
H2A C2 H2C 109.5
H2B C2 H2C 109.5
C1 C3 H3A 109.5
C1 C3 H3B 109.5
H3A C3 H3B 109.5
C1 C3 H3C 109.5
H3A C3 H3C 109.5
H3B C3 H3C 109.5
C1 C4 H4A 109.5
C1 C4 H4B 109.5
H4A C4 H4B 109.5
C1 C4 H4C 109.5
H4A C4 H4C 109.5
H4B C4 H4C 109.5
N2 C5 C8 108.3(3)
N2 C5 C6 107.3(2)
C8 C5 C6 109.2(3)
N2 C5 C7 110.7(3)
C8 C5 C7 110.6(3)
C6 C5 C7 110.6(3)
C5 C6 H6A 109.5
C5 C6 H6B 109.5
H6A C6 H6B 109.5
C5 C6 H6C 109.5
H6A C6 H6C 109.5
H6B C6 H6C 109.5
C5 C7 H7A 109.5
C5 C7 H7B 109.5
H7A C7 H7B 109.5
C5 C7 H7C 109.5
H7A C7 H7C 109.5
H7B C7 H7C 109.5
C5 C8 H8A 109.5
C5 C8 H8B 109.5
H8A C8 H8B 109.5
C5 C8 H8C 109.5
H8A C8 H8C 109.5
H8B C8 H8C 109.5
C12 C9 N3 110.4(3)
C12 C9 C11 111.0(3)
N3 C9 C11 111.1(3)
C12 C9 C10 109.1(3)
N3 C9 C10 105.9(3)
C11 C9 C10 109.1(3)
C9 C10 H10A 109.5
C9 C10 H10B 109.5
H10A C10 H10B 109.5
C9 C10 H10C 109.5
H10A C10 H10C 109.5
H10B C10 H10C 109.5
C9 C11 H11A 109.5
C9 C11 H11B 109.5
H11A C11 H11B 109.5
C9 C11 H11C 109.5
H11A C11 H11C 109.5
H11B C11 H11C 109.5
C9 C12 H12A 109.5
C9 C12 H12B 109.5
H12A C12 H12B 109.5
C9 C12 H12C 109.5
H12A C12 H12C 109.5
H12B C12 H12C 109.5
C14 C13 O1 123.1(3)
C14 C13 C18 120.9(3)
O1 C13 C18 115.8(3)
C13 C14 C15 119.5(3)
C13 C14 H14 120.2
C15 C14 H14 120.2
C16 C15 C14 120.5(3)
C16 C15 H15 119.7
C14 C15 H15 119.7
C17 C16 C15 119.3(3)
C17 C16 H16 120.3
C15 C16 H16 120.3
C16 C17 C18 122.1(3)
C16 C17 H17 119.0
C18 C17 H17 119.0
C17 C18 C13 117.5(3)
C17 C18 P3 120.5(3)
C13 C18 P3 122.0(2)
C24 C19 C20 118.7(3)
C24 C19 P3 119.5(3)
C20 C19 P3 121.8(3)
C21 C20 C19 120.6(4)
C21 C20 H20 119.7
C19 C20 H20 119.7
C22 C21 C20 119.9(4)
C22 C21 H21 120.1
C20 C21 H21 120.1
C23 C22 C21 120.2(4)
C23 C22 H22 119.9
C21 C22 H22 119.9
C22 C23 C24 119.9(4)
C22 C23 H23 120.1
C24 C23 H23 120.1
C19 C24 C23 120.8(4)
C19 C24 H24 119.6
C23 C24 H24 119.6
C26 C25 C30 119.2(3)
C26 C25 P3 120.5(2)
C30 C25 P3 120.2(2)
C25 C26 C27 120.3(3)
C25 C26 H26 119.8
C27 C26 H26 119.8
C28 C27 C26 120.0(3)
C28 C27 H27 120.0
C26 C27 H27 120.0
C27 C28 C29 120.3(3)
C27 C28 H28 119.9
C29 C28 H28 119.9
C28 C29 C30 120.0(3)
C28 C29 H29 120.0
C30 C29 H29 120.0
C29 C30 C25 120.1(3)
C29 C30 H30 119.9
C25 C30 H30 119.9
O2 P4 N4 102.40(12)
O2 P4 N5 109.03(12)
N4 P4 N5 85.33(13)
O2 P4 Se4 115.94(9)
N4 P4 Se4 120.93(10)
N5 P4 Se4 118.56(10)
N6 P5 N4 109.18(13)
N6 P5 N5 108.87(13)
N4 P5 N5 82.41(12)
N6 P5 Se5 116.09(10)
N4 P5 Se5 117.46(9)
N5 P5 Se5 118.04(9)
C49 P6 C55 105.96(14)
C49 P6 C48 104.97(14)
C55 P6 C48 104.52(14)
C49 P6 Se6 113.95(11)
C55 P6 Se6 111.07(11)
C48 P6 Se6 115.48(10)
C43 O2 P4 130.97(19)
C31 N4 P4 129.8(2)
C31 N4 P5 131.1(2)
P4 N4 P5 95.85(13)
C35 N5 P4 130.1(2)
C35 N5 P5 131.0(2)
P4 N5 P5 95.60(13)
C39 N6 P5 134.0(2)
C39 N6 H6N 112.4
P5 N6 H6N 112.1
N4 C31 C32 107.8(3)
N4 C31 C34 110.3(3)
C32 C31 C34 110.2(3)
N4 C31 C33 107.4(3)
C32 C31 C33 110.6(3)
C34 C31 C33 110.5(3)
C31 C32 H32A 109.5
C31 C32 H32B 109.5
H32A C32 H32B 109.5
C31 C32 H32C 109.5
H32A C32 H32C 109.5
H32B C32 H32C 109.5
C31 C33 H33A 109.5
C31 C33 H33B 109.5
H33A C33 H33B 109.5
C31 C33 H33C 109.5
H33A C33 H33C 109.5
H33B C33 H33C 109.5
C31 C34 H34A 109.5
C31 C34 H34B 109.5
H34A C34 H34B 109.5
C31 C34 H34C 109.5
H34A C34 H34C 109.5
H34B C34 H34C 109.5
N5 C35 C36 108.2(3)
N5 C35 C38 106.9(3)
C36 C35 C38 110.1(3)
N5 C35 C37 111.2(3)
C36 C35 C37 110.4(3)
C38 C35 C37 109.9(3)
C35 C36 H36A 109.5
C35 C36 H36B 109.5
H36A C36 H36B 109.5
C35 C36 H36C 109.5
H36A C36 H36C 109.5
H36B C36 H36C 109.5
C35 C37 H37A 109.5
C35 C37 H37B 109.5
H37A C37 H37B 109.5
C35 C37 H37C 109.5
H37A C37 H37C 109.5
H37B C37 H37C 109.5
C35 C38 H38A 109.5
C35 C38 H38B 109.5
H38A C38 H38B 109.5
C35 C38 H38C 109.5
H38A C38 H38C 109.5
H38B C38 H38C 109.5
N6 C39 C40 110.6(2)
N6 C39 C42 105.2(2)
C40 C39 C42 110.1(3)
N6 C39 C41 111.1(3)
C40 C39 C41 110.9(3)
C42 C39 C41 108.7(3)
C39 C40 H40A 109.5
C39 C40 H40B 109.5
H40A C40 H40B 109.5
C39 C40 H40C 109.5
H40A C40 H40C 109.5
H40B C40 H40C 109.5
C39 C41 H41A 109.5
C39 C41 H41B 109.5
H41A C41 H41B 109.5
C39 C41 H41C 109.5
H41A C41 H41C 109.5
H41B C41 H41C 109.5
C39 C42 H42A 109.5
C39 C42 H42B 109.5
H42A C42 H42B 109.5
C39 C42 H42C 109.5
H42A C42 H42C 109.5
H42B C42 H42C 109.5
C44 C43 O2 122.2(3)
C44 C43 C48 121.3(3)
O2 C43 C48 116.4(3)
C43 C44 C45 119.4(3)
C43 C44 H44 120.3
C45 C44 H44 120.3
C46 C45 C44 120.5(3)
C46 C45 H45 119.7
C44 C45 H45 119.7
C45 C46 C47 119.3(3)
C45 C46 H46 120.3
C47 C46 H46 120.3
C46 C47 C48 121.6(3)
C46 C47 H47 119.2
C48 C47 H47 119.2
C47 C48 C43 117.6(3)
C47 C48 P6 119.6(2)
C43 C48 P6 122.8(2)
C54 C49 C50 119.7(3)
C54 C49 P6 119.5(2)
C50 C49 P6 120.8(2)
C51 C50 C49 119.6(3)
C51 C50 H50 120.2
C49 C50 H50 120.2
C52 C51 C50 120.0(3)
C52 C51 H51 120.0
C50 C51 H51 120.0
C53 C52 C51 120.8(3)
C53 C52 H52 119.6
C51 C52 H52 119.6
C52 C53 C54 119.7(3)
C52 C53 H53 120.1
C54 C53 H53 120.1
C53 C54 C49 120.2(3)
C53 C54 H54 119.9
C49 C54 H54 119.9
C60 C55 C56 118.4(3)
C60 C55 P6 119.6(2)
C56 C55 P6 121.9(3)
C57 C56 C55 120.2(3)
C57 C56 H56 119.9
C55 C56 H56 119.9
C58 C57 C56 120.4(3)
C58 C57 H57 119.8
C56 C57 H57 119.8
C59 C58 C57 119.4(3)
C59 C58 H58 120.3
C57 C58 H58 120.3
C58 C59 C60 120.5(4)
C58 C59 H59 119.8
C60 C59 H59 119.8
C59 C60 C55 121.1(3)
C59 C60 H60 119.4
C55 C60 H60 119.4

loop_
_geom_bond_atom_site_label_1
_geom_bond_atom_site_label_2
_geom_bond_distance
Se1 P1 2.0789(9)
Se2 P2 2.0828(8)
Se3 P3 2.1081(9)
P1 O1 1.618(2)
P1 N1 1.662(3)
P1 N2 1.666(3)
P2 N3 1.621(3)
P2 N2 1.704(2)
P2 N1 1.706(3)
P3 C25 1.808(3)
P3 C18 1.811(3)
P3 C19 1.833(3)
O1 C13 1.398(3)
N1 C1 1.493(4)
N2 C5 1.498(4)
N3 C9 1.513(4)
N3 H3N 0.9294
C1 C2 1.522(4)
C1 C4 1.524(4)
C1 C3 1.540(4)
C2 H2A 0.9800
C2 H2B 0.9800
C2 H2C 0.9800
C3 H3A 0.9800
C3 H3B 0.9800
C3 H3C 0.9800
C4 H4A 0.9800
C4 H4B 0.9800
C4 H4C 0.9800
C5 C8 1.525(4)
C5 C6 1.532(4)
C5 C7 1.533(4)
C6 H6A 0.9800
C6 H6B 0.9800
C6 H6C 0.9800
C7 H7A 0.9800
C7 H7B 0.9800
C7 H7C 0.9800
C8 H8A 0.9800
C8 H8B 0.9800
C8 H8C 0.9800
C9 C12 1.511(5)
C9 C11 1.520(5)
C9 C10 1.524(5)
C10 H10A 0.9800
C10 H10B 0.9800
C10 H10C 0.9800
C11 H11A 0.9800
C11 H11B 0.9800
C11 H11C 0.9800
C12 H12A 0.9800
C12 H12B 0.9800
C12 H12C 0.9800
C13 C14 1.383(4)
C13 C18 1.400(4)
C14 C15 1.395(4)
C14 H14 0.9500
C15 C16 1.379(5)
C15 H15 0.9500
C16 C17 1.372(5)
C16 H16 0.9500
C17 C18 1.400(4)
C17 H17 0.9500
C19 C24 1.373(5)
C19 C20 1.390(5)
C20 C21 1.387(5)
C20 H20 0.9500
C21 C22 1.371(6)
C21 H21 0.9500
C22 C23 1.371(6)
C22 H22 0.9500
C23 C24 1.392(5)
C23 H23 0.9500
C24 H24 0.9500
C25 C26 1.385(4)
C25 C30 1.397(4)
C26 C27 1.394(4)
C26 H26 0.9500
C27 C28 1.373(5)
C27 H27 0.9500
C28 C29 1.385(5)
C28 H28 0.9500
C29 C30 1.386(5)
C29 H29 0.9500
C30 H30 0.9500
Se4 P4 2.0735(9)
Se5 P5 2.0790(9)
Se6 P6 2.1135(9)
P4 O2 1.619(2)
P4 N4 1.656(3)
P4 N5 1.659(3)
P5 N6 1.622(3)
P5 N4 1.703(3)
P5 N5 1.707(3)
P6 C49 1.815(3)
P6 C55 1.821(3)
P6 C48 1.821(3)
O2 C43 1.399(4)
N4 C31 1.507(4)
N5 C35 1.500(4)
N6 C39 1.509(4)
N6 H6N 0.8665
C31 C32 1.516(5)
C31 C34 1.525(5)
C31 C33 1.529(4)
C32 H32A 0.9800
C32 H32B 0.9800
C32 H32C 0.9800
C33 H33A 0.9800
C33 H33B 0.9800
C33 H33C 0.9800
C34 H34A 0.9800
C34 H34B 0.9800
C34 H34C 0.9800
C35 C36 1.524(5)
C35 C38 1.525(5)
C35 C37 1.531(4)
C36 H36A 0.9800
C36 H36B 0.9800
C36 H36C 0.9800
C37 H37A 0.9800
C37 H37B 0.9800
C37 H37C 0.9800
C38 H38A 0.9800
C38 H38B 0.9800
C38 H38C 0.9800
C39 C40 1.516(4)
C39 C42 1.522(4)
C39 C41 1.525(4)
C40 H40A 0.9800
C40 H40B 0.9800
C40 H40C 0.9800
C41 H41A 0.9800
C41 H41B 0.9800
C41 H41C 0.9800
C42 H42A 0.9800
C42 H42B 0.9800
C42 H42C 0.9800
C43 C44 1.380(4)
C43 C48 1.401(4)
C44 C45 1.388(4)
C44 H44 0.9500
C45 C46 1.380(5)
C45 H45 0.9500
C46 C47 1.386(4)
C46 H46 0.9500
C47 C48 1.391(4)
C47 H47 0.9500
C49 C54 1.394(4)
C49 C50 1.398(4)
C50 C51 1.393(4)
C50 H50 0.9500
C51 C52 1.382(5)
C51 H51 0.9500
C52 C53 1.379(5)
C52 H52 0.9500
C53 C54 1.387(4)
C53 H53 0.9500
C54 H54 0.9500
C55 C60 1.383(5)
C55 C56 1.398(4)
C56 C57 1.387(5)
C56 H56 0.9500
C57 C58 1.386(5)
C57 H57 0.9500
C58 C59 1.371(5)
C58 H58 0.9500
C59 C60 1.381(5)
C59 H59 0.9500
C60 H60 0.9500
